data_4110285
loop_
_publ_author_name
'Paul A. Rupar'
'Viktor N. Staroverov'
'Paul J. Ragogna'
'Kim M. Baines'

_publ_contact_author_address 'Dept of Chem, University of Western Ontario, London, Ontario, Canada  N6A 5B7'
_publ_contact_author_email kbaines2@uwo.ca
_publ_contact_author_name 'Dr. Kim M. Baines'
_publ_section_title
;
 A Germanium(II)-Centered Dication
;
_journal_name_full 'Journal of the American Chemical Society'
_journal_page_first 15138
_journal_page_last 15139
_journal_paper_doi 10.1021/ja0775725
_journal_volume 129
_journal_year 2007
_chemical_formula_moiety 'C11H20N2Ge, 0.5(C6H6)'
_chemical_formula_sum 'C14 H23 Ge I2 N2'
_chemical_formula_weight 545.73
_space_group_IT_number 15
_symmetry_cell_setting monoclinic
_symmetry_Int_Tables_number 15
_symmetry_space_group_name_Hall '-C 2yc'
_symmetry_space_group_name_H-M 'C 1 2/c 1'
_atom_sites_solution_hydrogens geom
_atom_sites_solution_primary direct
_atom_sites_solution_secondary difmap
_audit_creation_method SHELXL-97
_cell_angle_alpha 90.00
_cell_angle_beta 100.7940(14)
_cell_angle_gamma 90.00
_cell_formula_units_Z 8
_cell_length_a 21.4774(7)
_cell_length_b 8.6709(3)
_cell_length_c 20.2449(7)
_cell_measurement_temperature 150(2)
_cell_volume 3703.5(2)
_computing_cell_refinement 'DENZO-SMN (Otwinowski & Minor, 1997)'
_computing_data_collection 'COLLECT (Nonius, 1997-2001)'
_computing_data_reduction DENZO-SMN
_computing_molecular_graphics 'SHELXTL/PC (Sheldrick, 2001)'
_computing_publication_material SHELXTL/PC
_computing_structure_refinement 'SHELXL-97 (Sheldrick, 1997)'
_computing_structure_solution 'SHELXS-97 (Sheldrick, 1997)'
_diffrn_ambient_temperature 150(2)
_diffrn_measured_fraction_theta_full 0.998
_diffrn_measured_fraction_theta_max 0.998
_diffrn_measurement_device_type 'Nonius Kappa-CCD'
_diffrn_measurement_method '\f scans, and \w scans with \k offsets'
_diffrn_radiation_monochromator graphite
_diffrn_radiation_type MoK\a
_diffrn_radiation_wavelength 0.71073
_diffrn_reflns_av_R_equivalents 0.056
_diffrn_reflns_av_sigmaI/netI 0.0317
_diffrn_reflns_limit_h_max 27
_diffrn_reflns_limit_h_min -27
_diffrn_reflns_limit_k_max 11
_diffrn_reflns_limit_k_min -11
_diffrn_reflns_limit_l_max 26
_diffrn_reflns_limit_l_min -26
_diffrn_reflns_number 16561
_diffrn_reflns_theta_full 27.49
_diffrn_reflns_theta_max 27.49
_diffrn_reflns_theta_min 2.05
_diffrn_source 'fine-focus sealed tube'
_exptl_absorpt_coefficient_mu 4.980
_exptl_absorpt_correction_T_max 0.3165
_exptl_absorpt_correction_T_min 0.2128
_exptl_absorpt_correction_type multi-scan
_exptl_absorpt_process_details 'DENZO-SMN (Otwinowski & Minor, 1997)'
_exptl_crystal_colour yellow
_exptl_crystal_density_diffrn 1.958
_exptl_crystal_description block
_exptl_crystal_F_000 2072
_exptl_crystal_size_max 0.45
_exptl_crystal_size_mid 0.40
_exptl_crystal_size_min 0.30
_refine_diff_density_max 0.810
_refine_diff_density_min -1.405
_refine_diff_density_rms 0.143
_refine_ls_extinction_coef 0.00108(6)
_refine_ls_extinction_expression Fc^*^=kFc[1+0.001xFc^2^\l^3^/sin(2\q)]^-1/4^
_refine_ls_extinction_method SHELXL
_refine_ls_goodness_of_fit_ref 1.062
_refine_ls_hydrogen_treatment constr
_refine_ls_matrix_type full
_refine_ls_number_parameters 180
_refine_ls_number_reflns 4236
_refine_ls_number_restraints 0
_refine_ls_restrained_S_all 1.062
_refine_ls_R_factor_all 0.0402
_refine_ls_R_factor_gt 0.0354
_refine_ls_shift/su_max 0.003
_refine_ls_shift/su_mean 0.000
_refine_ls_structure_factor_coef Fsqd
_refine_ls_weighting_details 'calc w=1/[\s^2^(Fo^2^)+(0.0452P)^2^+16.4105P] where P=(Fo^2^+2Fc^2^)/3'
_refine_ls_weighting_scheme calc
_refine_ls_wR_factor_gt 0.0900
_refine_ls_wR_factor_ref 0.0927
_reflns_number_gt 3827
_reflns_number_total 4236
_reflns_threshold_expression >2sigma(I)
_cod_data_source_file ja0775725-file006.cif
_cod_data_source_block 07095
_cod_original_sg_symbol_H-M 'C 2/c'
_cod_database_code 4110285

loop_
_symmetry_equiv_pos_as_xyz
'x, y, z'
'-x, y, -z+1/2'
'x+1/2, y+1/2, z'
'-x+1/2, y+1/2, -z+1/2'
'-x, -y, -z'
'x, -y, z-1/2'
'-x+1/2, -y+1/2, -z'
'x+1/2, -y+1/2, z-1/2'

loop_
_atom_site_label
_atom_site_type_symbol
_atom_site_fract_x
_atom_site_fract_y
_atom_site_fract_z
_atom_site_U_iso_or_equiv
_atom_site_adp_type
_atom_site_occupancy
_atom_site_symmetry_multiplicity
_atom_site_calc_flag
_atom_site_refinement_flags
I1 I 0.432005(13) -0.14040(3) 1.122842(13) 0.03381(11) Uani 1 1 d .
I2 I 0.272482(13) 0.12344(4) 1.111268(17) 0.04858(12) Uani 1 1 d .
Ge Ge 0.32033(2) -0.09825(6) 1.04264(2) 0.03579(14) Uani 1 1 d .
C8 C 0.2987(2) -0.1321(5) 0.8809(2) 0.0344(9) Uani 1 1 d .
H8 H 0.2909 -0.1902 0.9213 0.041 Uiso 1 1 calc R
C3 C 0.36153(17) 0.1155(5) 0.86847(17) 0.0256(7) Uani 1 1 d .
C1 C 0.35220(16) 0.0431(5) 0.97246(17) 0.0260(7) Uani 1 1 d .
N2 N 0.33720(14) 0.0058(4) 0.90656(15) 0.0272(7) Uani 1 1 d .
C7 C 0.42200(19) 0.3667(4) 0.8953(2) 0.0304(8) Uani 1 1 d .
H7A H 0.4263 0.3657 0.8479 0.046 Uiso 1 1 calc R
H7B H 0.4640 0.3766 0.9238 0.046 Uiso 1 1 calc R
H7C H 0.3955 0.4542 0.9033 0.046 Uiso 1 1 calc R
N5 N 0.38610(13) 0.1743(4) 0.97604(15) 0.0236(6) Uani 1 1 d .
C4 C 0.39208(15) 0.2210(4) 0.91147(17) 0.0226(7) Uani 1 1 d .
C11 C 0.41396(17) 0.2532(4) 1.03960(18) 0.0266(7) Uani 1 1 d .
H11 H 0.3997 0.1939 1.0765 0.032 Uiso 1 1 calc R
C13 C 0.48630(18) 0.2430(6) 1.0529(2) 0.0372(9) Uani 1 1 d .
H13A H 0.4992 0.1346 1.0523 0.056 Uiso 1 1 calc R
H13B H 0.5034 0.2878 1.0970 0.056 Uiso 1 1 calc R
H13C H 0.5027 0.2999 1.0180 0.056 Uiso 1 1 calc R
C6 C 0.3542(2) 0.1137(6) 0.7937(2) 0.0411(10) Uani 1 1 d .
H6A H 0.3090 0.1117 0.7734 0.062 Uiso 1 1 calc R
H6B H 0.3749 0.0218 0.7797 0.062 Uiso 1 1 calc R
H6C H 0.3737 0.2063 0.7788 0.062 Uiso 1 1 calc R
C12 C 0.3887(3) 0.4147(5) 1.0429(2) 0.0440(11) Uani 1 1 d .
H12A H 0.4074 0.4821 1.0130 0.066 Uiso 1 1 calc R
H12B H 0.3998 0.4532 1.0892 0.066 Uiso 1 1 calc R
H12C H 0.3425 0.4139 1.0288 0.066 Uiso 1 1 calc R
C9 C 0.2346(2) -0.0868(6) 0.8416(3) 0.0492(12) Uani 1 1 d .
H9A H 0.2151 -0.0111 0.8674 0.074 Uiso 1 1 calc R
H9B H 0.2075 -0.1783 0.8333 0.074 Uiso 1 1 calc R
H9C H 0.2396 -0.0413 0.7986 0.074 Uiso 1 1 calc R
C10 C 0.3334(3) -0.2398(6) 0.8424(4) 0.074(2) Uani 1 1 d .
H10A H 0.3356 -0.1942 0.7986 0.111 Uiso 1 1 calc R
H10B H 0.3108 -0.3384 0.8357 0.111 Uiso 1 1 calc R
H10C H 0.3764 -0.2569 0.8677 0.111 Uiso 1 1 calc R
C1S C 0.5000 0.5196(8) 0.2500 0.0412(14) Uani 1 2 d S
H1S H 0.5000 0.6292 0.2500 0.049 Uiso 1 2 calc SR
C2S C 0.4449(2) 0.4394(7) 0.2272(2) 0.0440(11) Uani 1 1 d .
H2S H 0.4064 0.4937 0.2119 0.053 Uiso 1 1 calc R
C3S C 0.5000 0.2019(9) 0.2500 0.0548(19) Uani 1 2 d S
H3S H 0.5000 0.0923 0.2500 0.066 Uiso 1 2 calc SR
C4S C 0.4453(2) 0.2819(7) 0.2267(2) 0.0528(14) Uani 1 1 d .
H4S H 0.4072 0.2272 0.2100 0.063 Uiso 1 1 calc R

loop_
_atom_site_aniso_label
_atom_site_aniso_U_11
_atom_site_aniso_U_22
_atom_site_aniso_U_33
_atom_site_aniso_U_23
_atom_site_aniso_U_13
_atom_site_aniso_U_12
I1 0.03822(16) 0.02912(17) 0.03381(16) 0.00386(10) 0.00607(11) 0.01127(10)
I2 0.02504(16) 0.0734(3) 0.05121(19) 0.02382(16) 0.01717(12) 0.01611(13)
Ge 0.0352(2) 0.0451(3) 0.0254(2) 0.00982(18) 0.00130(16) -0.02054(19)
C8 0.036(2) 0.037(2) 0.0279(19) 0.0032(16) -0.0007(16) -0.0133(17)
C3 0.0251(17) 0.030(2) 0.0224(17) 0.0062(14) 0.0059(14) 0.0006(14)
C1 0.0224(16) 0.0307(19) 0.0241(17) 0.0065(15) 0.0023(13) -0.0073(14)
N2 0.0259(14) 0.0316(17) 0.0225(14) 0.0052(13) 0.0006(11) -0.0077(13)
C7 0.0318(19) 0.028(2) 0.034(2) 0.0085(16) 0.0132(16) 0.0002(15)
N5 0.0216(13) 0.0262(15) 0.0234(14) 0.0042(12) 0.0052(11) -0.0017(12)
C4 0.0206(15) 0.0241(17) 0.0244(16) 0.0082(14) 0.0074(12) 0.0034(13)
C11 0.0259(17) 0.0278(19) 0.0258(17) 0.0006(15) 0.0039(13) -0.0061(14)
C13 0.0244(18) 0.050(3) 0.036(2) 0.0006(19) 0.0039(15) -0.0126(17)
C6 0.053(3) 0.046(3) 0.0249(19) 0.0069(18) 0.0099(18) -0.007(2)
C12 0.067(3) 0.031(2) 0.036(2) -0.0018(18) 0.013(2) 0.005(2)
C9 0.030(2) 0.050(3) 0.065(3) -0.014(2) 0.000(2) -0.006(2)
C10 0.043(3) 0.032(3) 0.142(6) -0.016(3) 0.007(3) -0.001(2)
C1S 0.060(4) 0.041(3) 0.023(3) 0.000 0.009(3) 0.000
C2S 0.034(2) 0.070(3) 0.028(2) 0.000(2) 0.0045(16) 0.015(2)
C3S 0.097(6) 0.038(4) 0.026(3) 0.000 0.001(3) 0.000
C4S 0.049(3) 0.077(4) 0.030(2) -0.006(2) 0.0012(19) -0.026(3)

loop_
_atom_type_symbol
_atom_type_description
_atom_type_scat_dispersion_real
_atom_type_scat_dispersion_imag
_atom_type_scat_source
C C 0.0033 0.0016 'International Tables Vol C Tables 4.2.6.8 and 6.1.1.4'
H H 0.0000 0.0000 'International Tables Vol C Tables 4.2.6.8 and 6.1.1.4'
N N 0.0061 0.0033 'International Tables Vol C Tables 4.2.6.8 and 6.1.1.4'
Ge Ge 0.1547 1.8001 'International Tables Vol C Tables 4.2.6.8 and 6.1.1.4'
I I -0.4742 1.8119 'International Tables Vol C Tables 4.2.6.8 and 6.1.1.4'

loop_
_geom_angle_atom_site_label_1
_geom_angle_atom_site_label_2
_geom_angle_atom_site_label_3
_geom_angle
_geom_angle_site_symmetry_1
_geom_angle_site_symmetry_3
C1 Ge I1 97.07(9) . .
C1 Ge I2 97.93(11) . .
I1 Ge I2 99.865(17) . .
N2 C8 C10 112.5(4) . .
N2 C8 C9 111.5(4) . .
C10 C8 C9 112.4(4) . .
N2 C8 H8 106.7 . .
C10 C8 H8 106.7 . .
C9 C8 H8 106.7 . .
C4 C3 N2 107.2(3) . .
C4 C3 C6 127.6(4) . .
N2 C3 C6 125.3(4) . .
N5 C1 N2 106.4(3) . .
N5 C1 Ge 134.7(3) . .
N2 C1 Ge 118.9(3) . .
C1 N2 C3 109.9(3) . .
C1 N2 C8 123.3(3) . .
C3 N2 C8 126.8(3) . .
C4 C7 H7A 109.5 . .
C4 C7 H7B 109.5 . .
H7A C7 H7B 109.5 . .
C4 C7 H7C 109.5 . .
H7A C7 H7C 109.5 . .
H7B C7 H7C 109.5 . .
C1 N5 C4 109.8(3) . .
C1 N5 C11 124.3(3) . .
C4 N5 C11 125.9(3) . .
C3 C4 N5 106.8(3) . .
C3 C4 C7 128.0(3) . .
N5 C4 C7 125.1(3) . .
N5 C11 C12 112.2(3) . .
N5 C11 C13 111.0(3) . .
C12 C11 C13 114.1(4) . .
N5 C11 H11 106.3 . .
C12 C11 H11 106.3 . .
C13 C11 H11 106.3 . .
C11 C13 H13A 109.5 . .
C11 C13 H13B 109.5 . .
H13A C13 H13B 109.5 . .
C11 C13 H13C 109.5 . .
H13A C13 H13C 109.5 . .
H13B C13 H13C 109.5 . .
C3 C6 H6A 109.5 . .
C3 C6 H6B 109.5 . .
H6A C6 H6B 109.5 . .
C3 C6 H6C 109.5 . .
H6A C6 H6C 109.5 . .
H6B C6 H6C 109.5 . .
C11 C12 H12A 109.5 . .
C11 C12 H12B 109.5 . .
H12A C12 H12B 109.5 . .
C11 C12 H12C 109.5 . .
H12A C12 H12C 109.5 . .
H12B C12 H12C 109.5 . .
C8 C9 H9A 109.5 . .
C8 C9 H9B 109.5 . .
H9A C9 H9B 109.5 . .
C8 C9 H9C 109.5 . .
H9A C9 H9C 109.5 . .
H9B C9 H9C 109.5 . .
C8 C10 H10A 109.5 . .
C8 C10 H10B 109.5 . .
H10A C10 H10B 109.5 . .
C8 C10 H10C 109.5 . .
H10A C10 H10C 109.5 . .
H10B C10 H10C 109.5 . .
C2S C1S C2S 119.3(7) . 2_655
C2S C1S H1S 120.3 . .
C2S C1S H1S 120.3 2_655 .
C4S C2S C1S 120.1(5) . .
C4S C2S H2S 120.0 . .
C1S C2S H2S 120.0 . .
C4S C3S C4S 119.2(7) 2_655 .
C4S C3S H3S 120.4 2_655 .
C4S C3S H3S 120.4 . .
C2S C4S C3S 120.7(5) . .
C2S C4S H4S 119.7 . .
C3S C4S H4S 119.7 . .

loop_
_geom_bond_atom_site_label_1
_geom_bond_atom_site_label_2
_geom_bond_distance
_geom_bond_site_symmetry_2
I1 Ge 2.6578(5) .
I2 Ge 2.6863(7) .
Ge C1 2.086(3) .
C8 N2 1.491(5) .
C8 C10 1.502(8) .
C8 C9 1.506(6) .
C8 H8 1.0000 .
C3 C4 1.346(5) .
C3 N2 1.387(5) .
C3 C6 1.493(5) .
C1 N5 1.345(5) .
C1 N2 1.352(5) .
C7 C4 1.482(5) .
C7 H7A 0.9800 .
C7 H7B 0.9800 .
C7 H7C 0.9800 .
N5 C4 1.397(4) .
N5 C11 1.481(5) .
C11 C12 1.508(6) .
C11 C13 1.529(5) .
C11 H11 1.0000 .
C13 H13A 0.9800 .
C13 H13B 0.9800 .
C13 H13C 0.9800 .
C6 H6A 0.9800 .
C6 H6B 0.9800 .
C6 H6C 0.9800 .
C12 H12A 0.9800 .
C12 H12B 0.9800 .
C12 H12C 0.9800 .
C9 H9A 0.9800 .
C9 H9B 0.9800 .
C9 H9C 0.9800 .
C10 H10A 0.9800 .
C10 H10B 0.9800 .
C10 H10C 0.9800 .
C1S C2S 1.376(6) .
C1S C2S 1.376(6) 2_655
C1S H1S 0.9500 .
C2S C4S 1.366(9) .
C2S H2S 0.9500 .
C3S C4S 1.370(7) 2_655
C3S C4S 1.370(7) .
C3S H3S 0.9500 .
C4S H4S 0.9500 .
